data_7233614
loop_
_publ_author_name
'Croitor, Lilia'
'Petric, Mihaela F.'
'Szerb, Elisabeta I.'
'Vlase, Gabriela'
'Bourosh, Paulina N.'
'Chumakov, Yurii M.'
'Crisan, Manuela E.'

_publ_section_title
;
 The role of 4-nitrobenzoic acid polymorphs in the crystallization process
 of organic acid--base multicomponent systems
;
_journal_issue 40
_journal_name_full CrystEngComm
_journal_page_first 6038
_journal_paper_doi 10.1039/C9CE01239G
_journal_volume 21
_journal_year 2019
_chemical_formula_sum 'C11 H16 N2 O5'
_chemical_formula_weight 256.26
_space_group_crystal_system monoclinic
_space_group_IT_number 14
_space_group_name_Hall '-P 2yn'
_space_group_name_H-M_alt 'P 1 21/n 1'
_symmetry_space_group_name_Hall '-P 2yn'
_symmetry_space_group_name_H-M 'P 1 21/n 1'
_atom_sites_solution_hydrogens mixed
_audit_creation_method SHELXL-2014/7
_audit_update_record
;
2018-08-21 deposited with the CCDC.    2019-09-02 downloaded from the CCDC.
;
_cell_angle_alpha 90
_cell_angle_beta 98.440(3)
_cell_angle_gamma 90
_cell_formula_units_Z 4
_cell_length_a 6.96425(19)
_cell_length_b 7.8107(2)
_cell_length_c 23.7211(7)
_cell_measurement_reflns_used 3277
_cell_measurement_temperature 293(2)
_cell_measurement_theta_max 26.8510
_cell_measurement_theta_min 3.4850
_cell_volume 1276.35(6)
_computing_structure_refinement 'SHELXL-2014/7 (Sheldrick, 2014)'
_diffrn_ambient_temperature 293(2)
_diffrn_detector_area_resol_mean 15.9914
_diffrn_measured_fraction_theta_full 0.999
_diffrn_measured_fraction_theta_max 0.999
_diffrn_measurement_device_type 'Xcalibur, Eos'
_diffrn_measurement_method '\w scans'
_diffrn_radiation_type MoK\a
_diffrn_radiation_wavelength 0.71073
_diffrn_reflns_av_R_equivalents 0.0248
_diffrn_reflns_av_unetI/netI 0.0210
_diffrn_reflns_Laue_measured_fraction_full 0.999
_diffrn_reflns_Laue_measured_fraction_max 0.999
_diffrn_reflns_limit_h_max 8
_diffrn_reflns_limit_h_min -8
_diffrn_reflns_limit_k_max 9
_diffrn_reflns_limit_k_min -9
_diffrn_reflns_limit_l_max 28
_diffrn_reflns_limit_l_min -28
_diffrn_reflns_number 10570
_diffrn_reflns_point_group_measured_fraction_full 0.999
_diffrn_reflns_point_group_measured_fraction_max 0.999
_diffrn_reflns_theta_full 25.242
_diffrn_reflns_theta_max 25.495
_diffrn_reflns_theta_min 2.957
_diffrn_source 'Enhance (Mo) X-ray Source'
_exptl_absorpt_coefficient_mu 0.106
_exptl_absorpt_correction_T_max 1.00000
_exptl_absorpt_correction_T_min 0.89967
_exptl_absorpt_correction_type multi-scan
_exptl_crystal_colour colorless
_exptl_crystal_density_diffrn 1.334
_exptl_crystal_description block
_exptl_crystal_F_000 544
_exptl_crystal_size_max 0.4
_exptl_crystal_size_mid 0.3
_exptl_crystal_size_min 0.25
_refine_diff_density_max 0.414
_refine_diff_density_min -0.206
_refine_diff_density_rms 0.044
_refine_ls_extinction_method none
_refine_ls_goodness_of_fit_ref 1.007
_refine_ls_hydrogen_treatment constr
_refine_ls_matrix_type full
_refine_ls_number_parameters 165
_refine_ls_number_reflns 2381
_refine_ls_number_restraints 0
_refine_ls_restrained_S_all 1.007
_refine_ls_R_factor_all 0.0610
_refine_ls_R_factor_gt 0.0485
_refine_ls_shift/su_max 0.000
_refine_ls_shift/su_mean 0.000
_refine_ls_structure_factor_coef Fsqd
_refine_ls_weighting_details 'w=1/[\s^2^(Fo^2^)+(0.0875P)^2^+0.3805P] where P=(Fo^2^+2Fc^2^)/3'
_refine_ls_weighting_scheme calc
_refine_ls_wR_factor_gt 0.1420
_refine_ls_wR_factor_ref 0.1548
_reflns_Friedel_coverage 0.000
_reflns_number_gt 1900
_reflns_number_total 2381
_reflns_threshold_expression 'I > 2\s(I)'
_cod_data_source_file c9ce01239g2.cif
_cod_data_source_block pb_3088_Manuela
_cod_depositor_comments 'Adding full bibliography for 7233614.cif.'
_cod_original_cell_volume 1276.36(6)
_cod_database_code 7233614
_shelx_shelxl_version_number 2014/7
_shelx_space_group_comment
;
The symmetry employed for this shelxl refinement is uniquely defined
by the following loop, which should always be used as a source of
symmetry information in preference to the above space-group names.
They are only intended as comments.
;

loop_
_space_group_symop_operation_xyz
'x, y, z'
'-x+1/2, y+1/2, -z+1/2'
'-x, -y, -z'
'x-1/2, -y-1/2, z-1/2'

loop_
_atom_site_label
_atom_site_type_symbol
_atom_site_fract_x
_atom_site_fract_y
_atom_site_fract_z
_atom_site_U_iso_or_equiv
_atom_site_adp_type
_atom_site_occupancy
_atom_site_site_symmetry_order
_atom_site_calc_flag
_atom_site_refinement_flags_posn
_atom_site_refinement_flags_adp
O1 O -0.1413(2) 0.3197(2) 0.21812(7) 0.0668(5) Uani 1 1 d . .
H1O H -0.0923 0.3648 0.1892 0.100 Uiso 1 1 d R U
O2 O 0.0053(2) 0.4551(3) 0.12896(9) 0.0783(6) Uani 1 1 d . .
O3 O 0.2755(2) 0.32124(18) 0.16529(6) 0.0551(4) Uani 1 1 d . .
O4 O 0.5123(2) 0.8845(2) -0.05518(6) 0.0602(4) Uani 1 1 d . .
O5 O 0.7809(2) 0.8226(2) -0.00211(7) 0.0664(5) Uani 1 1 d . .
N1 N 0.0792(2) 0.0328(2) 0.17437(6) 0.0434(4) Uani 1 1 d . .
H1N H 0.1304 0.1427 0.1765 0.065 Uiso 1 1 d R U
N2 N 0.6038(3) 0.8147(2) -0.01355(7) 0.0456(4) Uani 1 1 d . .
C1 C -0.0684(4) 0.0168(3) 0.21316(10) 0.0671(7) Uani 1 1 d . .
H1A H -0.0038 0.0201 0.2523 0.081 Uiso 1 1 calc R U
H1B H -0.1321 -0.0935 0.2070 0.081 Uiso 1 1 calc R U
C2 C -0.2209(3) 0.1568(3) 0.20469(12) 0.0637(6) Uani 1 1 d . .
H2A H -0.2830 0.1562 0.1653 0.076 Uiso 1 1 calc R U
H2B H -0.3195 0.1334 0.2286 0.076 Uiso 1 1 calc R U
C3 C 0.2452(4) -0.0845(4) 0.19162(13) 0.0822(8) Uani 1 1 d . .
H3A H 0.1997 -0.2007 0.1902 0.123 Uiso 1 1 calc R U
H3B H 0.3042 -0.0577 0.2297 0.123 Uiso 1 1 calc R U
H3C H 0.3391 -0.0710 0.1661 0.123 Uiso 1 1 calc R U
C4 C -0.0006(5) 0.0005(4) 0.11422(10) 0.0820(8) Uani 1 1 d . .
H4A H -0.0514 -0.1139 0.1103 0.123 Uiso 1 1 calc R U
H4B H 0.1003 0.0134 0.0910 0.123 Uiso 1 1 calc R U
H4C H -0.1027 0.0808 0.1022 0.123 Uiso 1 1 calc R U
C5 C 0.2951(3) 0.5313(2) 0.09496(8) 0.0382(4) Uani 1 1 d . .
C6 C 0.1975(3) 0.6203(3) 0.04862(8) 0.0451(5) Uani 1 1 d . .
H6 H 0.0626 0.6168 0.0415 0.054 Uiso 1 1 calc R U
C7 C 0.2972(3) 0.7134(3) 0.01304(8) 0.0459(5) Uani 1 1 d . .
H7 H 0.2313 0.7723 -0.0180 0.055 Uiso 1 1 calc R U
C8 C 0.4969(3) 0.7172(2) 0.02455(7) 0.0384(4) Uani 1 1 d . .
C9 C 0.5990(3) 0.6310(2) 0.07030(8) 0.0417(4) Uani 1 1 d . .
H9 H 0.7338 0.6363 0.0776 0.050 Uiso 1 1 calc R U
C10 C 0.4960(3) 0.5372(2) 0.10493(8) 0.0423(5) Uani 1 1 d . .
H10 H 0.5625 0.4767 0.1355 0.051 Uiso 1 1 calc R U
C11 C 0.1829(3) 0.4277(3) 0.13260(8) 0.0450(5) Uani 1 1 d . .

loop_
_atom_site_aniso_label
_atom_site_aniso_U_11
_atom_site_aniso_U_22
_atom_site_aniso_U_33
_atom_site_aniso_U_23
_atom_site_aniso_U_13
_atom_site_aniso_U_12
O1 0.0652(10) 0.0637(10) 0.0780(11) -0.0117(8) 0.0320(8) -0.0047(8)
O2 0.0407(9) 0.0964(13) 0.1015(13) 0.0434(11) 0.0229(8) 0.0090(8)
O3 0.0456(8) 0.0558(9) 0.0640(9) 0.0166(7) 0.0077(7) -0.0025(7)
O4 0.0719(11) 0.0602(9) 0.0491(8) 0.0137(7) 0.0106(7) 0.0016(8)
O5 0.0498(9) 0.0758(11) 0.0761(11) 0.0168(8) 0.0173(8) -0.0070(8)
N1 0.0445(9) 0.0442(9) 0.0418(8) 0.0044(7) 0.0077(7) -0.0003(7)
N2 0.0519(10) 0.0394(9) 0.0472(9) -0.0014(7) 0.0132(8) -0.0003(7)
C1 0.0714(16) 0.0691(15) 0.0662(15) 0.0117(12) 0.0279(12) -0.0015(12)
C2 0.0488(13) 0.0655(14) 0.0813(16) 0.0006(12) 0.0249(11) -0.0040(11)
C3 0.0725(17) 0.0752(17) 0.101(2) 0.0206(16) 0.0193(15) 0.0230(14)
C4 0.102(2) 0.094(2) 0.0498(14) -0.0098(13) 0.0079(13) -0.0142(16)
C5 0.0362(10) 0.0340(9) 0.0449(10) -0.0035(8) 0.0071(8) 0.0004(7)
C6 0.0332(9) 0.0510(11) 0.0504(11) 0.0008(9) 0.0039(8) 0.0018(8)
C7 0.0439(11) 0.0488(11) 0.0435(10) 0.0067(9) 0.0020(8) 0.0066(9)
C8 0.0429(10) 0.0328(9) 0.0406(9) -0.0015(7) 0.0097(8) -0.0004(8)
C9 0.0333(9) 0.0421(10) 0.0494(10) 0.0006(8) 0.0050(8) -0.0006(8)
C10 0.0381(10) 0.0412(10) 0.0462(10) 0.0062(8) 0.0018(8) 0.0027(8)
C11 0.0396(10) 0.0454(10) 0.0501(11) 0.0018(9) 0.0069(8) -0.0007(9)

loop_
_atom_type_symbol
_atom_type_description
_atom_type_scat_dispersion_real
_atom_type_scat_dispersion_imag
_atom_type_scat_source
C C 0.0033 0.0016 'International Tables Vol C Tables 4.2.6.8 and 6.1.1.4'
H H 0.0000 0.0000 'International Tables Vol C Tables 4.2.6.8 and 6.1.1.4'
N N 0.0061 0.0033 'International Tables Vol C Tables 4.2.6.8 and 6.1.1.4'
O O 0.0106 0.0060 'International Tables Vol C Tables 4.2.6.8 and 6.1.1.4'

loop_
_geom_angle_atom_site_label_1
_geom_angle_atom_site_label_2
_geom_angle_atom_site_label_3
_geom_angle
C4 N1 C1 112.90(19)
C4 N1 C3 109.2(2)
C1 N1 C3 111.11(18)
O4 N2 O5 123.02(17)
O4 N2 C8 118.56(17)
O5 N2 C8 118.41(16)
N1 C1 C2 113.12(19)
O1 C2 C1 112.2(2)
C10 C5 C6 118.87(17)
C10 C5 C11 121.02(16)
C6 C5 C11 120.09(16)
C7 C6 C5 121.11(17)
C6 C7 C8 118.37(17)
C7 C8 C9 122.22(17)
C7 C8 N2 118.58(16)
C9 C8 N2 119.20(17)
C10 C9 C8 118.29(17)
C9 C10 C5 121.13(17)
O2 C11 O3 124.99(19)
O2 C11 C5 117.59(17)
O3 C11 C5 117.42(17)

loop_
_geom_bond_atom_site_label_1
_geom_bond_atom_site_label_2
_geom_bond_distance
O1 C2 1.406(3)
O2 C11 1.246(2)
O3 C11 1.250(2)
O4 N2 1.222(2)
O5 N2 1.225(2)
N1 C4 1.475(3)
N1 C1 1.482(3)
N1 C3 1.485(3)
N2 C8 1.465(2)
C1 C2 1.517(3)
C5 C10 1.385(3)
C5 C6 1.391(3)
C5 C11 1.505(3)
C6 C7 1.377(3)
C7 C8 1.378(3)
C8 C9 1.382(3)
C9 C10 1.379(3)

loop_
_geom_hbond_atom_site_label_D
_geom_hbond_atom_site_label_H
_geom_hbond_atom_site_label_A
_geom_hbond_distance_DH
_geom_hbond_distance_HA
_geom_hbond_distance_DA
_geom_hbond_angle_DHA
O1 H1O O2 0.88 1.81 2.696(2) 179.0
N1 H1N O3 0.93 1.76 2.660(2) 161.2
